data_7203273
loop_
_publ_author_name
'Yue, Weimin'
'Nakano, Kazunori'
'Bishop, Roger'
'Craig, Donald C.'
'Harris, Kenneth D. M.'
'Scudder, Marcia L.'

_publ_section_title
;
 Alternative hydrogen bonding modes employed by a helical tubuland diol
 host molecule
;
_journal_issue 3
_journal_name_full CrystEngComm
_journal_page_first 250
_journal_paper_doi 10.1039/b600651e
_journal_volume 8
_journal_year 2006
_chemical_formula_moiety 'C15 H26 O2, C2 H F3 O2'
_chemical_formula_sum 'C17 H27 F3 O4'
_chemical_formula_weight 352.4
_space_group_IT_number 14
_symmetry_cell_setting monoclinic
_symmetry_space_group_name_Hall '-P 2ybc'
_symmetry_space_group_name_H-M 'P 1 21/c 1'
_atom_type_scat_source 'International Tables for X-ray Crystallography, Vol. IV'
_audit_creation_method 'RAELSPUB and manual entry'
_cell_angle_alpha 90
_cell_angle_beta 91.87(1)
_cell_angle_gamma 90
_cell_formula_units_Z 4
_cell_length_a 7.328(2)
_cell_length_b 13.460(2)
_cell_length_c 19.037(4)
_cell_measurement_reflns_used 11
_cell_measurement_temperature 294
_cell_measurement_theta_max 24
_cell_measurement_theta_min 20
_cell_volume 1876.7(7)
_computing_cell_refinement 'CAD4 Version 5.0, 1989'
_computing_data_collection 'CAD4 Version 5.0, 1989'
_computing_data_reduction 'Local program'
_computing_molecular_graphics 'ORTEP-II, (Johnson, 1976)'
_computing_publication_material 'Local programs'
_computing_structure_refinement 'RAELS, (Rae, 1996)'
_computing_structure_solution 'SIR92 (Altomare et al,1994)'
_diffrn_measured_fraction_theta_full 1.00
_diffrn_measured_fraction_theta_max 1.00
_diffrn_measurement_device_type 'Nonius CAD-4'
_diffrn_measurement_method \w--2\q
_diffrn_radiation_type 'Cu K\a'
_diffrn_radiation_wavelength 1.54184
_diffrn_reflns_av_R_equivalents 0.011
_diffrn_reflns_limit_h_max 0
_diffrn_reflns_limit_h_min -8
_diffrn_reflns_limit_k_max 15
_diffrn_reflns_limit_k_min 0
_diffrn_reflns_limit_l_max 21
_diffrn_reflns_limit_l_min -21
_diffrn_reflns_number 3024
_diffrn_reflns_theta_full 60
_diffrn_reflns_theta_max 60
_diffrn_standards_decay_% 32
_diffrn_standards_interval_time 30min
_diffrn_standards_number 1
_exptl_absorpt_coefficient_mu 0.912
_exptl_absorpt_correction_T_max 0.89
_exptl_absorpt_correction_T_min 0.82
_exptl_absorpt_correction_type analytical
_exptl_absorpt_process_details '(DeMeulenaer & Tompa, 1965)'
_exptl_crystal_colour colourless
_exptl_crystal_density_diffrn 1.25
_exptl_crystal_density_method 'not measured'
_exptl_crystal_description block
_exptl_crystal_F_000 752.0
_exptl_crystal_size_max 0.26
_exptl_crystal_size_mid 0.22
_exptl_crystal_size_min 0.15
_refine_diff_density_max 1.26
_refine_diff_density_min -0.64
_refine_ls_extinction_method none
_refine_ls_goodness_of_fit_ref 2.22
_refine_ls_hydrogen_treatment noref
_refine_ls_number_parameters 218
_refine_ls_number_reflns 1812
_refine_ls_R_factor_gt 0.116
_refine_ls_shift/su_max 0.001
_refine_ls_structure_factor_coef F
_refine_ls_weighting_details 'w = 1/[\s^2^(F) + 0.0004F^2^]'
_refine_ls_weighting_scheme calc
_refine_ls_wR_factor_ref 0.173
_reflns_number_gt 1812
_reflns_number_total 2779
_reflns_threshold_expression I>2\s(I)
_cod_data_source_file b600651e.txt
_cod_data_source_block drb128
_cod_original_sg_symbol_H-M 'P 21/c'
_cod_database_code 7203273

loop_
_space_group_symop_id
_space_group_symop_operation_xyz
1 x,y,z
2 -x,1/2+y,1/2-z
3 -x,-y,-z
4 x,1/2-y,1/2+z

loop_
_atom_site_label
_atom_site_fract_x
_atom_site_fract_y
_atom_site_fract_z
_atom_site_U_iso_or_equiv
_atom_site_adp_type
_atom_site_type_symbol
_atom_site_occupancy
O1 0.4588(5) 0.4144(3) 0.3213(2) 0.066(1) Uani O 1.0
O2 0.2768(6) 0.7914(3) 0.2163(2) 0.075(1) Uani O 1.0
C1 0.3940(9) 0.6707(5) 0.3902(4) 0.074(2) Uani C 1.0
C2 0.3456(8) 0.5642(5) 0.3703(3) 0.065(2) Uani C 1.0
C3 0.5168(8) 0.5150(4) 0.3406(3) 0.061(2) Uani C 1.0
C4 0.5914(7) 0.5701(4) 0.2759(3) 0.061(2) Uani C 1.0
C5 0.5825(8) 0.6837(5) 0.2860(4) 0.074(2) Uani C 1.0
C6 0.4193(8) 0.7291(5) 0.3223(4) 0.067(2) Uani C 1.0
C7 0.2365(8) 0.7375(4) 0.2801(3) 0.062(2) Uani C 1.0
C8 0.1505(8) 0.6350(4) 0.2623(4) 0.065(2) Uani C 1.0
C9 0.1687(8) 0.5631(4) 0.3251(4) 0.068(2) Uani C 1.0
C10 0.6634(10) 0.5046(5) 0.3979(4) 0.080(2) Uani C 1.0
C11 0.1034(10) 0.7978(5) 0.3187(5) 0.083(2) Uani C 1.0
C12 0.5267(11) 0.5339(5) 0.2035(4) 0.084(2) Uani C 1.0
C13 0.3279(16) 0.5108(8) 0.1843(8) 0.072(5) Uani C 0.48
C13' 0.3750(18) 0.5838(11) 0.1608(6) 0.108(8) Uani C 0.52
C14 0.1927(11) 0.5904(5) 0.1909(4) 0.085(2) Uani C 1.0
C15 0.3082(41) 0.4778(17) 0.1067(9) 0.113(9) Uani C 0.48
C15' 0.3933(49) 0.5358(21) 0.0878(9) 0.145(9) Uani C 0.52
C1T 0.0842(9) 0.2340(7) 0.4662(4) 0.152(3) Uani C 1.0
F1T -0.0930(10) 0.2354(7) 0.4665(4) 0.213(3) Uani F 1.0
F3T 0.1405(12) 0.2650(8) 0.5277(4) 0.284(4) Uani F 1.0
F2T 0.1306(14) 0.1410(7) 0.4628(5) 0.261(5) Uani F 1.0
C2T 0.1564(10) 0.2939(6) 0.4084(4) 0.080(2) Uani C 1.0
O1T 0.0693(8) 0.3076(5) 0.3570(4) 0.109(2) Uani O 1.0
O2T 0.3231(7) 0.3190(4) 0.4190(3) 0.102(2) Uani O 1.0
H1O1 0.5580 0.3682 0.3072 0.066 Uani H 1.0
H1O2 0.1559 0.7971 0.1907 0.075 Uani H 1.0
H1C1 0.5097 0.6719 0.4195 0.074 Uani H 1.0
H2C1 0.2931 0.7008 0.4173 0.074 Uani H 1.0
HC2 0.3192 0.5286 0.4149 0.065 Uani H 1.0
HC4 0.7250 0.5549 0.2779 0.061 Uani H 1.0
H1C5 0.5860 0.7142 0.2381 0.074 Uani H 1.0
H2C5 0.6944 0.7034 0.3141 0.074 Uani H 1.0
HC6 0.4554 0.7981 0.3364 0.067 Uani H 1.0
HC8 0.0212 0.6412 0.2444 0.065 Uani H 1.0
H1C9 0.1536 0.4942 0.3060 0.068 Uani H 1.0
H2C9 0.0665 0.5782 0.3569 0.068 Uani H 1.0
H1C10 0.7071 0.5720 0.4128 0.080 Uani H 1.0
H2C10 0.6120 0.4695 0.4392 0.080 Uani H 1.0
H3C10 0.7679 0.4655 0.3798 0.080 Uani H 1.0
H1C11 0.0722 0.7629 0.3631 0.083 Uani H 1.0
H2C11 0.1580 0.8642 0.3303 0.083 Uani H 1.0
H3C11 -0.0099 0.8071 0.2887 0.083 Uani H 1.0
H1C12 0.5958 0.4712 0.1949 0.084 Uani H 0.48
H2C12 0.5649 0.5861 0.1696 0.084 Uani H 0.48
H1'C12 0.4870 0.4635 0.2100 0.084 Uani H 0.52
H2'C12 0.6365 0.5355 0.1737 0.084 Uani H 0.52
HC13 0.2893 0.4540 0.2142 0.072 Uani H 0.48
HC13' 0.4157 0.6542 0.1550 0.108 Uani H 0.52
H1C14 0.0748 0.5638 0.1709 0.085 Uani H 0.48
H2C14 0.2347 0.6466 0.1611 0.085 Uani H 0.48
H1'C14 0.1472 0.5205 0.1926 0.085 Uani H 0.52
H2'C14 0.1168 0.6291 0.1559 0.085 Uani H 0.52
H1C15 0.1771 0.4629 0.0948 0.113 Uani H 0.48
H2C15 0.3515 0.5323 0.0756 0.113 Uani H 0.48
H3C15 0.3833 0.4169 0.0995 0.113 Uani H 0.48
H1C15' 0.2981 0.5637 0.0546 0.145 Uani H 0.52
H2C15' 0.5172 0.5503 0.0698 0.145 Uani H 0.52
H3C15' 0.3765 0.4623 0.0917 0.145 Uani H 0.52
H1O2T 0.3775 0.3572 0.3798 0.102 Uani H 1.0

loop_
_atom_site_aniso_label
_atom_site_aniso_U_11
_atom_site_aniso_U_22
_atom_site_aniso_U_33
_atom_site_aniso_U_12
_atom_site_aniso_U_13
_atom_site_aniso_U_23
_atom_site_aniso_type_symbol
O1 0.066(3) 0.054(2) 0.078(3) 0.001(2) 0.011(2) -0.005(2) O
O2 0.064(3) 0.065(3) 0.096(4) -0.006(2) 0.010(2) 0.010(2) O
C1 0.079(5) 0.068(4) 0.076(4) 0.004(3) 0.011(3) -0.013(4) C
C2 0.061(4) 0.071(4) 0.064(4) 0.001(3) 0.014(3) -0.005(3) C
C3 0.061(3) 0.056(4) 0.068(4) -0.002(3) 0.010(3) 0.001(3) C
C4 0.047(3) 0.062(4) 0.075(4) 0.002(3) 0.013(3) 0.002(3) C
C5 0.050(3) 0.069(4) 0.105(5) -0.013(3) 0.009(3) 0.001(4) C
C6 0.057(4) 0.062(4) 0.081(4) -0.008(3) 0.001(3) -0.019(3) C
C7 0.051(3) 0.054(3) 0.079(4) -0.003(3) 0.006(3) 0.002(3) C
C8 0.050(3) 0.057(4) 0.088(5) -0.007(3) 0.003(3) -0.001(3) C
C9 0.056(4) 0.060(4) 0.089(5) -0.008(3) 0.018(3) 0.002(3) C
C10 0.076(4) 0.080(5) 0.084(5) 0.007(3) -0.008(4) -0.004(4) C
C11 0.075(4) 0.070(4) 0.104(6) 0.010(3) 0.017(4) 0.000(4) C
C12 0.101(6) 0.076(5) 0.078(5) 0.007(4) 0.029(4) 0.000(4) C
C13 0.101(9) 0.048(8) 0.068(9) 0.013(8) -0.013(8) -0.006(7) C
C13' 0.170(9) 0.089(9) 0.063(9) 0.044(9) -0.016(9) -0.024(9) C
C14 0.091(5) 0.072(5) 0.092(6) -0.010(4) -0.015(4) -0.003(4) C
C15 0.191(9) 0.085(9) 0.061(9) 0.012(9) -0.039(9) -0.012(9) C
C15' 0.233(9) 0.130(9) 0.072(9) 0.070(9) 0.013(9) -0.002(9) C
C1T 0.167(4) 0.191(6) 0.099(3) -0.101(4) 0.021(3) -0.009(4) C
F1T 0.170(4) 0.345(7) 0.129(4) -0.131(5) 0.077(4) -0.034(4) F
F3T 0.321(7) 0.442(9) 0.091(3) -0.261(7) 0.012(4) -0.005(4) F
F2T 0.357(7) 0.188(6) 0.240(6) -0.053(6) 0.014(7) 0.106(4) F
C2T 0.070(5) 0.091(5) 0.080(5) -0.029(4) 0.010(4) -0.014(4) C
O1T 0.086(4) 0.128(5) 0.113(5) -0.033(3) -0.013(3) 0.016(4) O
O2T 0.094(4) 0.127(5) 0.086(4) -0.023(3) -0.001(3) 0.027(3) O

loop_
_geom_angle_atom_site_label_1
_geom_angle_atom_site_label_2
_geom_angle_atom_site_label_3
_geom_angle
_geom_angle_site_symmetry_1
_geom_angle_site_symmetry_2
_geom_angle_site_symmetry_3
_geom_angle_publ_flag
C2 C1 C6 107.9(5) 1_555 1_555 1_555 no
C1 C2 C3 108.1(5) 1_555 1_555 1_555 no
C1 C2 C9 109.6(5) 1_555 1_555 1_555 no
C3 C2 C9 118.3(5) 1_555 1_555 1_555 no
O1 C3 C2 104.9(5) 1_555 1_555 1_555 no
O1 C3 C4 110.5(5) 1_555 1_555 1_555 no
O1 C3 C10 106.8(5) 1_555 1_555 1_555 no
C2 C3 C4 113.4(5) 1_555 1_555 1_555 no
C2 C3 C10 110.0(5) 1_555 1_555 1_555 no
C4 C3 C10 110.9(5) 1_555 1_555 1_555 no
C3 C4 C5 111.0(5) 1_555 1_555 1_555 no
C3 C4 C12 117.2(5) 1_555 1_555 1_555 no
C5 C4 C12 114.6(6) 1_555 1_555 1_555 no
C4 C5 C6 119.3(5) 1_555 1_555 1_555 no
C1 C6 C5 107.2(5) 1_555 1_555 1_555 no
C1 C6 C7 110.5(5) 1_555 1_555 1_555 no
C5 C6 C7 118.2(6) 1_555 1_555 1_555 no
O2 C7 C6 106.0(5) 1_555 1_555 1_555 no
O2 C7 C8 110.8(5) 1_555 1_555 1_555 no
O2 C7 C11 107.2(5) 1_555 1_555 1_555 no
C6 C7 C8 112.8(5) 1_555 1_555 1_555 no
C6 C7 C11 110.9(6) 1_555 1_555 1_555 no
C8 C7 C11 109.0(5) 1_555 1_555 1_555 no
C7 C8 C9 111.5(5) 1_555 1_555 1_555 no
C7 C8 C14 116.8(5) 1_555 1_555 1_555 no
C9 C8 C14 115.4(5) 1_555 1_555 1_555 no
C2 C9 C8 118.7(5) 1_555 1_555 1_555 no
C4 C12 C13 123.3(7) 1_555 1_555 1_555 no
C4 C12 C13' 123.1(7) 1_555 1_555 1_555 no
C12 C13 C14 118.3(7) 1_555 1_555 1_555 no
C12 C13 C15 110.3(14) 1_555 1_555 1_555 no
C14 C13 C15 104.5(13) 1_555 1_555 1_555 no
C12 C13' C14 118.5(8) 1_555 1_555 1_555 no
C12 C13' C15' 102.4(12) 1_555 1_555 1_555 no
C14 C13' C15' 118.9(17) 1_555 1_555 1_555 no
C8 C14 C13 121.3(8) 1_555 1_555 1_555 no
C8 C14 C13' 125.7(7) 1_555 1_555 1_555 no
F1T C1T F3T 106.2(6) 1_555 1_555 1_555 no
F1T C1T F2T 106.2(6) 1_555 1_555 1_555 no
F1T C1T C2T 112.2(7) 1_555 1_555 1_555 no
F3T C1T F2T 106.2(6) 1_555 1_555 1_555 no
F3T C1T C2T 112.7(7) 1_555 1_555 1_555 no
F2T C1T C2T 112.9(7) 1_555 1_555 1_555 no
C1T C2T O1T 120.8(7) 1_555 1_555 1_555 no
C1T C2T O2T 113.0(7) 1_555 1_555 1_555 no
O1T C2T O2T 125.9(8) 1_555 1_555 1_555 no

loop_
_geom_bond_atom_site_label_1
_geom_bond_atom_site_label_2
_geom_bond_distance
_geom_bond_site_symmetry_1
_geom_bond_site_symmetry_2
_geom_bond_publ_flag
O1 C3 1.463(7) 1_555 1_555 no
O2 C7 1.453(7) 1_555 1_555 no
C1 C2 1.522(9) 1_555 1_555 no
C1 C6 1.529(10) 1_555 1_555 no
C2 C3 1.542(8) 1_555 1_555 no
C2 C9 1.532(9) 1_555 1_555 no
C3 C4 1.551(8) 1_555 1_555 no
C3 C10 1.513(9) 1_555 1_555 no
C4 C5 1.543(9) 1_555 1_555 no
C4 C12 1.523(10) 1_555 1_555 no
C5 C6 1.529(9) 1_555 1_555 no
C6 C7 1.544(8) 1_555 1_555 no
C7 C8 1.550(8) 1_555 1_555 no
C7 C11 1.482(9) 1_555 1_555 no
C8 C9 1.541(9) 1_555 1_555 no
C8 C14 1.527(10) 1_555 1_555 no
C12 C13 1.522(13) 1_555 1_555 no
C12 C13' 1.514(13) 1_555 1_555 no
C13 C14 1.467(13) 1_555 1_555 no
C13 C15 1.545(15) 1_555 1_555 no
C13' C14 1.473(13) 1_555 1_555 no
C13' C15' 1.541(15) 1_555 1_555 no
C1T F1T 1.299(5) 1_555 1_555 no
C1T F3T 1.299(6) 1_555 1_555 no
C1T F2T 1.299(5) 1_555 1_555 no
C1T C2T 1.476(13) 1_555 1_555 no
C2T O1T 1.165(9) 1_555 1_555 no
C2T O2T 1.277(8) 1_555 1_555 no

loop_
_geom_torsion_atom_site_label_1
_geom_torsion_atom_site_label_2
_geom_torsion_atom_site_label_3
_geom_torsion_atom_site_label_4
_geom_torsion
_geom_torsion_site_symmetry_1
_geom_torsion_site_symmetry_2
_geom_torsion_site_symmetry_3
_geom_torsion_site_symmetry_4
_geom_torsion_publ_flag
C6 C1 C2 C3 70.2(7) 1_555 1_555 1_555 1_555 no
C6 C1 C2 C9 -60.0(6) 1_555 1_555 1_555 1_555 no
C2 C1 C6 C5 -63.8(7) 1_555 1_555 1_555 1_555 no
C2 C1 C6 C7 66.2(6) 1_555 1_555 1_555 1_555 no
C1 C2 C3 O1 -178.8(5) 1_555 1_555 1_555 1_555 no
C1 C2 C3 C4 -58.1(7) 1_555 1_555 1_555 1_555 no
C1 C2 C3 C10 66.7(7) 1_555 1_555 1_555 1_555 no
C9 C2 C3 O1 -53.6(7) 1_555 1_555 1_555 1_555 no
C9 C2 C3 C4 67.1(7) 1_555 1_555 1_555 1_555 no
C9 C2 C3 C10 -168.1(5) 1_555 1_555 1_555 1_555 no
C1 C2 C9 C8 48.7(7) 1_555 1_555 1_555 1_555 no
C3 C2 C9 C8 -75.7(7) 1_555 1_555 1_555 1_555 no
O1 C3 C4 C5 157.9(5) 1_555 1_555 1_555 1_555 no
O1 C3 C4 C12 23.6(7) 1_555 1_555 1_555 1_555 no
C2 C3 C4 C5 40.5(7) 1_555 1_555 1_555 1_555 no
C2 C3 C4 C12 -93.8(7) 1_555 1_555 1_555 1_555 no
C10 C3 C4 C5 -83.9(6) 1_555 1_555 1_555 1_555 no
C10 C3 C4 C12 141.9(6) 1_555 1_555 1_555 1_555 no
C3 C4 C5 C6 -37.7(8) 1_555 1_555 1_555 1_555 no
C12 C4 C5 C6 97.9(7) 1_555 1_555 1_555 1_555 no
C3 C4 C12 C13 45.8(9) 1_555 1_555 1_555 1_555 no
C3 C4 C12 C13' 99.0(9) 1_555 1_555 1_555 1_555 no
C5 C4 C12 C13 -86.9(8) 1_555 1_555 1_555 1_555 no
C5 C4 C12 C13' -33.7(10) 1_555 1_555 1_555 1_555 no
C4 C5 C6 C1 49.4(8) 1_555 1_555 1_555 1_555 no
C4 C5 C6 C7 -76.2(8) 1_555 1_555 1_555 1_555 no
C1 C6 C7 O2 -178.5(4) 1_555 1_555 1_555 1_555 no
C1 C6 C7 C8 -57.1(7) 1_555 1_555 1_555 1_555 no
C1 C6 C7 C11 65.6(7) 1_555 1_555 1_555 1_555 no
C5 C6 C7 O2 -54.5(7) 1_555 1_555 1_555 1_555 no
C5 C6 C7 C8 66.8(7) 1_555 1_555 1_555 1_555 no
C5 C6 C7 C11 -170.5(6) 1_555 1_555 1_555 1_555 no
O2 C7 C8 C9 160.0(5) 1_555 1_555 1_555 1_555 no
O2 C7 C8 C14 24.3(7) 1_555 1_555 1_555 1_555 no
C6 C7 C8 C9 41.3(7) 1_555 1_555 1_555 1_555 no
C6 C7 C8 C14 -94.3(7) 1_555 1_555 1_555 1_555 no
C11 C7 C8 C9 -82.3(6) 1_555 1_555 1_555 1_555 no
C11 C7 C8 C14 142.0(6) 1_555 1_555 1_555 1_555 no
C7 C8 C9 C2 -38.7(7) 1_555 1_555 1_555 1_555 no
C14 C8 C9 C2 97.7(7) 1_555 1_555 1_555 1_555 no
C7 C8 C14 C13 102.3(9) 1_555 1_555 1_555 1_555 no
C7 C8 C14 C13' 47.3(10) 1_555 1_555 1_555 1_555 no
C9 C8 C14 C13 -31.6(9) 1_555 1_555 1_555 1_555 no
C9 C8 C14 C13' -86.7(9) 1_555 1_555 1_555 1_555 no
C4 C12 C13 C14 58.8(14) 1_555 1_555 1_555 1_555 no
C4 C12 C13 C15 179.0(11) 1_555 1_555 1_555 1_555 no
C4 C12 C13' C14 -59.6(14) 1_555 1_555 1_555 1_555 no
C4 C12 C13' C15' 167.5(15) 1_555 1_555 1_555 1_555 no
C12 C13 C14 C8 -64.8(13) 1_555 1_555 1_555 1_555 no
C15 C13 C14 C8 172.1(13) 1_555 1_555 1_555 1_555 no
C12 C13' C14 C8 54.4(14) 1_555 1_555 1_555 1_555 no
C15' C13' C14 C8 179.7(13) 1_555 1_555 1_555 1_555 no
F1T C1T C2T O1T -26.4(10) 1_555 1_555 1_555 1_555 no
F1T C1T C2T O2T 159.6(6) 1_555 1_555 1_555 1_555 no
F3T C1T C2T O1T -146.2(8) 1_555 1_555 1_555 1_555 no
F3T C1T C2T O2T 39.8(8) 1_555 1_555 1_555 1_555 no
F2T C1T C2T O1T 93.6(9) 1_555 1_555 1_555 1_555 no
F2T C1T C2T O2T -80.5(7) 1_555 1_555 1_555 1_555 no
